data_9007770
loop_
_publ_author_name
'Condren, S. M.'
'Cordes, A. W.'
'Durham, B.'

_publ_section_title
;
 Structure of cis-tetraamminebis(hydrogensulfito)ruthenium(II)
;
_journal_name_full 'Acta Crystallographica, Section C'
_journal_page_first 889
_journal_page_last 890
_journal_paper_doi 10.1107/S010827018901406X
_journal_volume 46
_journal_year 1990
_chemical_formula_structural Ru(HSO3)2(NH3)4
_chemical_formula_sum 'H14 N4 O6 Ru S2'
_space_group_IT_number 14
_symmetry_space_group_name_Hall '-P 2ybc'
_symmetry_space_group_name_H-M 'P 1 21/c 1'
_cell_angle_alpha 90
_cell_angle_beta 115.30
_cell_angle_gamma 90
_cell_length_a 6.2019
_cell_length_b 7.0213
_cell_length_c 11.761
_cell_formula_units_Z 2
_cell_volume 463.015
_database_code_amcsd 0010130
_exptl_crystal_density_diffrn 2.377
_cod_original_cell_volume 463.014
_cod_original_formula_sum 'Ru S2 O6 N4 H14'
_cod_database_code 9007770
_amcsd_formula_title Ru(HSO3)2(NH3)4

loop_
_space_group_symop_operation_xyz
x,y,z
x,1/2-y,1/2+z
-x,1/2+y,1/2-z
-x,-y,-z

loop_
_atom_site_label
_atom_site_fract_x
_atom_site_fract_y
_atom_site_fract_z
_atom_site_U_iso_or_equiv
Ru 0.00000 0.00000 0.00000 0.01250
S -0.13953 0.26052 0.06300 0.01587
O1 -0.31440 0.38330 -0.05750 0.02571
O2 0.05050 0.39980 0.13830 0.02394
O3 -0.29570 0.21980 0.12560 0.02622
N1 0.31210 0.00710 0.17510 0.02242
N2 0.17010 0.18170 -0.08340 0.01950
H -0.23800 0.43500 -0.08200 0.04559
H11 0.30000 0.10100 0.20400 0.07599
H12 0.31100 -0.07300 0.21900 0.05319
H13 0.43000 -0.01000 0.15900 0.03546
H21 0.18400 0.12600 -0.14600 0.05193
H22 0.30300 0.19900 -0.03200 0.05826
H23 0.09900 0.28400 -0.10500 0.04686

loop_
_cod_related_entry_id
_cod_related_entry_database
_cod_related_entry_code
1 AMCSD 0010130
